data_1507463
loop_
_publ_author_name
'Hong, Bor-Cherng'
'Shr, Yeong-Jou'
'Wu, Jian-Lin'
'Gupta, Arun Kumar'
'Lin, Kuan-Jiuh'

_publ_section_title
;
 Novel [6 + 2] Cycloaddition of Fulvenes with Alkenes:&#x2009; A Facile
 Synthesis of the Anislactone and Hirsutane Framework
;
_journal_issue 13
_journal_name_full 'Organic Letters'
_journal_page_first 2249
_journal_paper_doi 10.1021/ol026103z
_journal_volume 4
_journal_year 2002
_chemical_formula_sum 'C11 H9 N O2'
_chemical_formula_weight 187.19
_chemical_name_systematic
; 
 ? 
;
_space_group_IT_number 14
_symmetry_cell_setting monoclinic
_symmetry_space_group_name_Hall '-P 2ybc'
_symmetry_space_group_name_H-M 'P 1 21/c 1'
_atom_sites_solution_hydrogens geom
_atom_sites_solution_primary direct
_atom_sites_solution_secondary difmap
_audit_creation_method SHELXL-97
_cell_angle_alpha 90.00
_cell_angle_beta 97.529(2)
_cell_angle_gamma 90.00
_cell_formula_units_Z 4
_cell_length_a 13.6525(16)
_cell_length_b 8.1225(9)
_cell_length_c 8.4007(10)
_cell_measurement_temperature 293(2)
_cell_volume 923.54(19)
_computing_structure_refinement 'SHELXL-97 (Sheldrick, 1997)'
_computing_structure_solution 'SHELXS-97 (Sheldrick, 1990)'
_diffrn_ambient_temperature 293(2)
_diffrn_measured_fraction_theta_full 0.993
_diffrn_measured_fraction_theta_max 0.993
_diffrn_radiation_monochromator graphite
_diffrn_radiation_source 'fine-focus sealed tube'
_diffrn_radiation_type MoK\a
_diffrn_radiation_wavelength 0.71073
_diffrn_reflns_av_R_equivalents 0.0605
_diffrn_reflns_av_sigmaI/netI 0.0392
_diffrn_reflns_limit_h_max 17
_diffrn_reflns_limit_h_min -15
_diffrn_reflns_limit_k_max 7
_diffrn_reflns_limit_k_min -10
_diffrn_reflns_limit_l_max 10
_diffrn_reflns_limit_l_min -10
_diffrn_reflns_number 5577
_diffrn_reflns_theta_full 27.48
_diffrn_reflns_theta_max 27.48
_diffrn_reflns_theta_min 2.92
_exptl_absorpt_coefficient_mu 0.094
_exptl_crystal_density_diffrn 1.346
_exptl_crystal_density_method 'not measured'
_exptl_crystal_F_000 392
_refine_diff_density_max 0.367
_refine_diff_density_min -0.329
_refine_diff_density_rms 0.068
_refine_ls_extinction_method none
_refine_ls_goodness_of_fit_ref 1.658
_refine_ls_hydrogen_treatment mixed
_refine_ls_matrix_type full
_refine_ls_number_parameters 127
_refine_ls_number_reflns 2114
_refine_ls_number_restraints 0
_refine_ls_restrained_S_all 1.658
_refine_ls_R_factor_all 0.0718
_refine_ls_R_factor_gt 0.0661
_refine_ls_shift/su_max 0.158
_refine_ls_shift/su_mean 0.037
_refine_ls_structure_factor_coef Fsqd
_refine_ls_weighting_details 'calc w=1/[\s^2^(Fo^2^)+(0.1000P)^2^+0.0000P] where P=(Fo^2^+2Fc^2^)/3'
_refine_ls_weighting_scheme calc
_refine_ls_wR_factor_gt 0.2174
_refine_ls_wR_factor_ref 0.2251
_reflns_number_gt 1823
_reflns_number_total 2114
_reflns_threshold_expression >2sigma(I)
_cod_data_source_file ol026103z_s2.cif
_cod_data_source_block kj1380m
_cod_depositor_comments
;
The following automatic conversions were performed:

'_symmetry_cell_setting' value 'MONOCLINIC' changed to 'monoclinic'
according to /home/saulius/struct/CIF-dictionaries/cif_core.dic
dictionary named 'cif_core.dic' version 2.4.1 from 2010-06-29.

Automatic conversion script
Id: cif_fix_values 1715 2011-07-08 13:25:40Z adriana 
;
_cod_original_sg_symbol_H-M P2(1)/c
_cod_database_code 1507463

loop_
_symmetry_equiv_pos_as_xyz
'x, y, z'
'-x, y+1/2, -z+1/2'
'-x, -y, -z'
'x, -y-1/2, z-1/2'

loop_
_atom_site_label
_atom_site_type_symbol
_atom_site_fract_x
_atom_site_fract_y
_atom_site_fract_z
_atom_site_U_iso_or_equiv
_atom_site_adp_type
_atom_site_occupancy
_atom_site_symmetry_multiplicity
_atom_site_calc_flag
O1 O 0.02483(8) 0.19605(17) 0.64136(13) 0.0476(4) Uani 1 1 d
N3 N 0.08143(10) 0.09043(17) 0.88873(15) 0.0386(4) Uani 1 1 d
H3 H 0.0498 0.1566 0.9435 0.046 Uiso 1 1 calc
C4 C 0.07476(10) 0.0976(2) 0.72435(18) 0.0354(4) Uani 1 1 d
C13 C 0.14301(11) -0.0317(2) 0.95907(19) 0.0387(4) Uani 1 1 d
O2 O 0.15665(10) -0.06001(19) 1.10077(15) 0.0576(5) Uani 1 1 d
C5 C 0.14158(11) -0.0365(2) 0.66893(18) 0.0384(4) Uani 1 1 d
H5 H 0.1038 -0.1165 0.5983 0.046 Uiso 1 1 calc
C6 C 0.22773(12) 0.0301(2) 0.59519(19) 0.0424(5) Uani 1 1 d
C10 C 0.31763(12) 0.0066(2) 0.7071(2) 0.0443(5) Uani 1 1 d
C11 C 0.29976(12) -0.0776(2) 0.8379(2) 0.0425(4) Uani 1 1 d
C12 C 0.18989(11) -0.1174(2) 0.82646(18) 0.0370(4) Uani 1 1 d
H12 H 0.1782 -0.2364 0.8263 0.044 Uiso 1 1 calc
C7 C 0.25161(17) 0.1016(3) 0.4600(2) 0.0587(6) Uani 1 1 d
H7 H 0.2086 0.1286 0.3686 0.070 Uiso 1 1 calc
C9 C 0.39884(14) 0.0737(3) 0.6317(3) 0.0596(6) Uani 1 1 d
H9 H 0.4650 0.0780 0.6752 0.071 Uiso 1 1 calc
C8 C 0.35899(18) 0.1283(3) 0.4862(3) 0.0693(7) Uani 1 1 d
H8 H 0.3948 0.1767 0.4118 0.083 Uiso 1 1 calc
C14 C 0.37014(15) -0.1333(4) 0.9781(3) 0.0718(7) Uani 1 1 d
H14A H 0.3345 -0.1895 1.0530 0.108 Uiso 1 1 calc
H14B H 0.4035 -0.0396 1.0294 0.108 Uiso 1 1 calc
H14C H 0.4178 -0.2067 0.9421 0.108 Uiso 1 1 calc

loop_
_atom_site_aniso_label
_atom_site_aniso_U_11
_atom_site_aniso_U_22
_atom_site_aniso_U_33
_atom_site_aniso_U_23
_atom_site_aniso_U_13
_atom_site_aniso_U_12
O1 0.0442(6) 0.0577(8) 0.0402(7) 0.0128(5) 0.0025(5) 0.0093(5)
N3 0.0414(7) 0.0435(8) 0.0312(7) 0.0002(5) 0.0058(5) 0.0023(5)
C4 0.0322(7) 0.0431(9) 0.0300(7) 0.0010(6) 0.0005(5) -0.0045(6)
C13 0.0412(8) 0.0411(9) 0.0332(8) 0.0039(6) 0.0029(6) -0.0047(6)
O2 0.0698(9) 0.0688(10) 0.0335(7) 0.0134(6) 0.0045(6) 0.0068(7)
C5 0.0438(8) 0.0414(9) 0.0281(7) -0.0052(6) -0.0025(6) -0.0007(6)
C6 0.0513(9) 0.0437(10) 0.0331(8) -0.0026(6) 0.0091(7) 0.0081(7)
C10 0.0429(9) 0.0448(10) 0.0459(9) -0.0025(7) 0.0079(7) 0.0026(7)
C11 0.0397(8) 0.0432(10) 0.0431(9) 0.0024(7) -0.0007(6) 0.0024(6)
C12 0.0412(8) 0.0337(8) 0.0345(8) 0.0016(6) -0.0009(6) -0.0018(6)
C7 0.0732(12) 0.0638(13) 0.0423(10) 0.0101(9) 0.0193(9) 0.0228(10)
C9 0.0515(10) 0.0601(13) 0.0708(13) 0.0056(10) 0.0221(9) 0.0030(9)
C8 0.0757(14) 0.0651(14) 0.0753(15) 0.0167(11) 0.0407(12) 0.0139(11)
C14 0.0470(10) 0.0907(18) 0.0726(15) 0.0290(13) -0.0112(10) 0.0015(10)

loop_
_atom_type_symbol
_atom_type_description
_atom_type_scat_dispersion_real
_atom_type_scat_dispersion_imag
_atom_type_scat_source
C C 0.0033 0.0016 'International Tables Vol C Tables 4.2.6.8 and 6.1.1.4'
H H 0.0000 0.0000 'International Tables Vol C Tables 4.2.6.8 and 6.1.1.4'
N N 0.0061 0.0033 'International Tables Vol C Tables 4.2.6.8 and 6.1.1.4'
O O 0.0106 0.0060 'International Tables Vol C Tables 4.2.6.8 and 6.1.1.4'

loop_
_geom_angle_atom_site_label_1
_geom_angle_atom_site_label_2
_geom_angle_atom_site_label_3
_geom_angle
C4 N3 C13 114.65(13)
O1 C4 N3 124.44(14)
O1 C4 C5 127.40(14)
N3 C4 C5 108.16(12)
O2 C13 N3 124.54(16)
O2 C13 C12 127.66(15)
N3 C13 C12 107.78(13)
C6 C5 C4 113.55(14)
C6 C5 C12 103.71(12)
C4 C5 C12 104.26(12)
C7 C6 C10 108.82(16)
C7 C6 C5 142.15(17)
C10 C6 C5 109.02(14)
C11 C10 C6 111.50(15)
C11 C10 C9 141.10(18)
C6 C10 C9 107.20(17)
C10 C11 C14 129.33(17)
C10 C11 C12 109.82(14)
C14 C11 C12 120.84(16)
C13 C12 C11 111.19(13)
C13 C12 C5 105.01(12)
C11 C12 C5 105.65(13)
C6 C7 C8 106.43(17)
C8 C9 C10 106.18(18)
C9 C8 C7 111.35(18)

loop_
_geom_bond_atom_site_label_1
_geom_bond_atom_site_label_2
_geom_bond_distance
O1 C4 1.2104(18)
N3 C4 1.3732(19)
N3 C13 1.382(2)
C4 C5 1.532(2)
C13 O2 1.203(2)
C13 C12 1.524(2)
C5 C6 1.500(2)
C5 C12 1.546(2)
C6 C7 1.353(3)
C6 C10 1.458(2)
C10 C11 1.343(3)
C10 C9 1.453(3)
C11 C14 1.489(2)
C11 C12 1.525(2)
C7 C8 1.470(3)
C9 C8 1.346(3)

loop_
_geom_torsion_atom_site_label_1
_geom_torsion_atom_site_label_2
_geom_torsion_atom_site_label_3
_geom_torsion_atom_site_label_4
_geom_torsion
C13 N3 C4 O1 -179.88(15)
C13 N3 C4 C5 -0.70(18)
C4 N3 C13 O2 -178.17(15)
C4 N3 C13 C12 2.95(18)
O1 C4 C5 C6 65.2(2)
N3 C4 C5 C6 -113.97(14)
O1 C4 C5 C12 177.36(15)
N3 C4 C5 C12 -1.79(16)
C4 C5 C6 C7 -74.8(3)
C12 C5 C6 C7 172.7(2)
C4 C5 C6 C10 106.87(15)
C12 C5 C6 C10 -5.64(18)
C7 C6 C10 C11 -174.37(17)
C5 C6 C10 C11 4.5(2)
C7 C6 C10 C9 1.5(2)
C5 C6 C10 C9 -179.57(15)
C6 C10 C11 C14 177.7(2)
C9 C10 C11 C14 3.9(4)
C6 C10 C11 C12 -1.2(2)
C9 C10 C11 C12 -175.0(2)
O2 C13 C12 C11 -68.9(2)
N3 C13 C12 C11 109.95(15)
O2 C13 C12 C5 177.33(17)
N3 C13 C12 C5 -3.84(16)
C10 C11 C12 C13 -115.78(17)
C14 C11 C12 C13 65.2(2)
C10 C11 C12 C5 -2.39(19)
C14 C11 C12 C5 178.60(19)
C6 C5 C12 C13 122.43(14)
C4 C5 C12 C13 3.33(15)
C6 C5 C12 C11 4.80(16)
C4 C5 C12 C11 -114.30(14)
C10 C6 C7 C8 -1.2(2)
C5 C6 C7 C8 -179.5(2)
C11 C10 C9 C8 172.7(3)
C6 C10 C9 C8 -1.2(2)
C10 C9 C8 C7 0.5(3)
C6 C7 C8 C9 0.4(3)
